data_2233385
loop_
_publ_author_name
'Kan Kaynar, Nihal'
'G\"um\"us, S\"umeyye'
'A\(gar, Erbil'
'B\"uy\"ukg\"ung\"or, Orhan'
'Yavuz, Metin'

_publ_section_title
;
 (<i>Z</i>)-2-Methoxy-<i>N</i>-[(5-nitrothiophen-2-yl)methylidene]aniline
;
_journal_coeditor_code BT5776
_journal_issue 2
_journal_name_full 'Acta Crystallographica Section E'
_journal_page_first o393
_journal_paper_doi 10.1107/S160053681200044X
_journal_volume 68
_journal_year 2012
_chemical_formula_iupac 'C12 H10 N2 O3 S'
_chemical_formula_moiety 'C12 H10 N2 O3 S'
_chemical_formula_sum 'C12 H10 N2 O3 S'
_chemical_formula_weight 262.28
_chemical_name_systematic
;
(<i>Z</i>)-2-Methoxy-<i>N</i>-[(5-nitrothiophen-2-yl)methylidene]aniline
;
_space_group_IT_number 19
_symmetry_cell_setting orthorhombic
_symmetry_space_group_name_Hall 'P 2ac 2ab'
_symmetry_space_group_name_H-M 'P 21 21 21'
_atom_sites_solution_hydrogens geom
_atom_sites_solution_primary direct
_atom_sites_solution_secondary difmap
_audit_creation_method SHELXL-97
_cell_angle_alpha 90.00
_cell_angle_beta 90.00
_cell_angle_gamma 90.00
_cell_formula_units_Z 4
_cell_length_a 6.6825(6)
_cell_length_b 7.7926(5)
_cell_length_c 23.7180(12)
_cell_measurement_reflns_used 6785
_cell_measurement_temperature 296(2)
_cell_measurement_theta_max 27.20
_cell_measurement_theta_min 2.58
_cell_volume 1235.09(15)
_computing_cell_refinement 'X-AREA (Stoe & Cie, 2002)'
_computing_data_collection 'X-AREA (Stoe & Cie, 2002)'
_computing_data_reduction 'X-RED32 (Stoe & Cie, 2002)'
_computing_molecular_graphics 'ORTEP-3 for Windows (Farrugia, 1997)'
_computing_publication_material 'WinGX (Farrugia, 1999)'
_computing_structure_refinement 'SHELXL97 (Sheldrick, 2008)'
_computing_structure_solution 'SHELXS97 (Sheldrick, 2008)'
_diffrn_ambient_temperature 296(2)
_diffrn_detector_area_resol_mean 6.67
_diffrn_measured_fraction_theta_full 0.990
_diffrn_measured_fraction_theta_max 0.990
_diffrn_measurement_device_type 'Stoe IPDS II'
_diffrn_measurement_method 'rotation method'
_diffrn_radiation_monochromator graphite
_diffrn_radiation_source 'fine-focus sealed tube'
_diffrn_radiation_type MoK\a
_diffrn_radiation_wavelength 0.71073
_diffrn_reflns_av_R_equivalents 0.0379
_diffrn_reflns_av_sigmaI/netI 0.0486
_diffrn_reflns_limit_h_max 8
_diffrn_reflns_limit_h_min -6
_diffrn_reflns_limit_k_max 9
_diffrn_reflns_limit_k_min -9
_diffrn_reflns_limit_l_max 29
_diffrn_reflns_limit_l_min -29
_diffrn_reflns_number 5645
_diffrn_reflns_theta_full 26.75
_diffrn_reflns_theta_max 26.75
_diffrn_reflns_theta_min 2.75
_exptl_absorpt_coefficient_mu 0.263
_exptl_absorpt_correction_T_max 0.9741
_exptl_absorpt_correction_T_min 0.9741
_exptl_absorpt_correction_type integration
_exptl_absorpt_process_details '(X-RED32; Stoe & Cie, 2002)'
_exptl_crystal_colour yellow
_exptl_crystal_density_diffrn 1.411
_exptl_crystal_density_method 'not measured'
_exptl_crystal_description plate
_exptl_crystal_F_000 544
_exptl_crystal_size_max 0.590
_exptl_crystal_size_mid 0.393
_exptl_crystal_size_min 0.050
_refine_diff_density_max 0.122
_refine_diff_density_min -0.206
_refine_ls_abs_structure_details 'Flack (1983), 1067 Friedel pairs'
_refine_ls_abs_structure_Flack -0.04(8)
_refine_ls_extinction_method none
_refine_ls_goodness_of_fit_ref 0.933
_refine_ls_hydrogen_treatment constr
_refine_ls_matrix_type full
_refine_ls_number_parameters 163
_refine_ls_number_reflns 2599
_refine_ls_number_restraints 0
_refine_ls_restrained_S_all 0.933
_refine_ls_R_factor_all 0.0639
_refine_ls_R_factor_gt 0.0371
_refine_ls_shift/su_max 0.000
_refine_ls_shift/su_mean 0.000
_refine_ls_structure_factor_coef Fsqd
_refine_ls_weighting_details 'calc w=1/[\s^2^(Fo^2^)+(0.0284P)^2^] where P=(Fo^2^+2Fc^2^)/3'
_refine_ls_weighting_scheme calc
_refine_ls_wR_factor_gt 0.0625
_refine_ls_wR_factor_ref 0.0689
_reflns_number_gt 1799
_reflns_number_total 2599
_reflns_threshold_expression I>2\s(I)
_cod_data_source_file bt5776.cif
_cod_data_source_block I
_cod_database_code 2233385
_cod_database_fobs_code 2233385

loop_
_symmetry_equiv_pos_as_xyz
'x, y, z'
'-x+1/2, -y, z+1/2'
'x+1/2, -y+1/2, -z'
'-x, y+1/2, -z+1/2'

loop_
_atom_site_type_symbol
_atom_site_label
_atom_site_fract_x
_atom_site_fract_y
_atom_site_fract_z
_atom_site_U_iso_or_equiv
_atom_site_adp_type
_atom_site_calc_flag
_atom_site_refinement_flags
_atom_site_occupancy
_atom_site_symmetry_multiplicity
S S1 0.93052(10) 0.80791(7) 0.16132(3) 0.06181(17) Uani d . 1 1
O O4 0.4298(3) 0.59180(17) 0.04012(7) 0.0711(5) Uani d . 1 1
C C7 0.5822(4) 0.2075(3) 0.11420(10) 0.0649(6) Uani d . 1 1
H H7 0.6780 0.1749 0.1405 0.078 Uiso calc R 1 1
C C11 0.4265(4) 0.4242(3) 0.05670(10) 0.0572(5) Uani d . 1 1
C C6 0.5750(4) 0.3765(3) 0.09543(9) 0.0568(6) Uani d . 1 1
N N2 0.7021(4) 0.5066(2) 0.11656(8) 0.0613(5) Uani d . 1 1
C C1 1.1502(4) 0.8578(3) 0.19332(10) 0.0561(6) Uani d . 1 1
O O1 1.3451(3) 1.0633(2) 0.23403(9) 0.0968(7) Uani d . 1 1
C C8 0.4476(5) 0.0878(3) 0.09384(11) 0.0735(7) Uani d . 1 1
H H8 0.4546 -0.0255 0.1060 0.088 Uiso calc R 1 1
N N1 1.1877(4) 1.0325(3) 0.20966(9) 0.0695(6) Uani d . 1 1
C C5 0.8791(4) 0.4701(3) 0.13135(10) 0.0614(6) Uani d . 1 1
H H5 0.9268 0.3592 0.1259 0.074 Uiso calc R 1 1
C C9 0.3052(5) 0.1357(3) 0.05614(12) 0.0744(8) Uani d . 1 1
H H9 0.2147 0.0546 0.0428 0.089 Uiso calc R 1 1
C C4 1.0087(3) 0.5975(3) 0.15657(11) 0.0562(6) Uani d . 1 1
O O2 1.0599(4) 1.1402(2) 0.19817(8) 0.0883(6) Uani d . 1 1
C C10 0.2928(4) 0.3033(3) 0.03729(10) 0.0671(6) Uani d . 1 1
H H10 0.1944 0.3343 0.0115 0.081 Uiso calc R 1 1
C C3 1.1934(4) 0.5742(3) 0.17897(11) 0.0675(7) Uani d . 1 1
H H3 1.2582 0.4686 0.1798 0.081 Uiso calc R 1 1
C C2 1.2765(4) 0.7248(3) 0.20070(11) 0.0685(7) Uani d . 1 1
H H2 1.4013 0.7323 0.2178 0.082 Uiso calc R 1 1
C C13 0.2741(5) 0.6489(3) 0.00482(13) 0.0897(9) Uani d . 1 1
H H13A 0.2933 0.7682 -0.0037 0.135 Uiso calc R 1 1
H H13B 0.1481 0.6339 0.0236 0.135 Uiso calc R 1 1
H H13C 0.2748 0.5837 -0.0295 0.135 Uiso calc R 1 1

loop_
_atom_site_aniso_label
_atom_site_aniso_U_11
_atom_site_aniso_U_22
_atom_site_aniso_U_33
_atom_site_aniso_U_12
_atom_site_aniso_U_13
_atom_site_aniso_U_23
S1 0.0602(3) 0.0558(3) 0.0694(4) 0.0056(3) -0.0122(4) 0.0013(3)
O4 0.0705(11) 0.0537(8) 0.0889(13) -0.0040(9) -0.0184(12) 0.0056(8)
C7 0.0688(15) 0.0610(12) 0.0650(14) -0.0041(14) 0.0017(15) 0.0057(12)
C11 0.0587(13) 0.0531(11) 0.0598(14) -0.0041(12) 0.0017(14) -0.0040(9)
C6 0.0613(14) 0.0544(11) 0.0548(14) -0.0042(12) 0.0049(14) -0.0065(9)
N2 0.0669(15) 0.0554(10) 0.0615(12) -0.0027(10) -0.0049(11) -0.0060(9)
C1 0.0587(15) 0.0552(12) 0.0543(14) -0.0048(10) -0.0054(12) 0.0014(10)
O1 0.0939(17) 0.0998(13) 0.0967(15) -0.0252(12) -0.0188(13) -0.0225(11)
C8 0.087(2) 0.0523(12) 0.0808(19) -0.0052(15) 0.0142(18) 0.0050(12)
N1 0.0762(16) 0.0724(14) 0.0598(14) -0.0166(13) -0.0058(12) -0.0045(10)
C5 0.0612(19) 0.0548(12) 0.0681(16) 0.0022(11) -0.0007(13) -0.0027(11)
C9 0.0749(18) 0.0668(15) 0.0813(19) -0.0151(14) 0.0057(18) -0.0075(13)
C4 0.0531(14) 0.0539(11) 0.0616(15) 0.0036(9) -0.0017(12) -0.0006(11)
O2 0.1080(15) 0.0631(10) 0.0937(14) 0.0073(12) -0.0122(15) -0.0038(9)
C10 0.0635(15) 0.0672(14) 0.0706(16) -0.0065(13) -0.0015(14) -0.0088(13)
C3 0.0599(17) 0.0611(13) 0.0816(19) 0.0080(13) -0.0018(14) 0.0015(12)
C2 0.0580(15) 0.0760(16) 0.0714(16) -0.0016(13) -0.0133(13) 0.0070(13)
C13 0.081(2) 0.0754(16) 0.112(2) 0.0061(15) -0.0289(19) 0.0128(15)

loop_
_atom_type_symbol
_atom_type_description
_atom_type_scat_dispersion_real
_atom_type_scat_dispersion_imag
_atom_type_scat_source
C C 0.0033 0.0016 'International Tables Vol C Tables 4.2.6.8 and 6.1.1.4'
H H 0.0000 0.0000 'International Tables Vol C Tables 4.2.6.8 and 6.1.1.4'
N N 0.0061 0.0033 'International Tables Vol C Tables 4.2.6.8 and 6.1.1.4'
O O 0.0106 0.0060 'International Tables Vol C Tables 4.2.6.8 and 6.1.1.4'
S S 0.1246 0.1234 'International Tables Vol C Tables 4.2.6.8 and 6.1.1.4'

loop_
_geom_angle_atom_site_label_1
_geom_angle_atom_site_label_2
_geom_angle_atom_site_label_3
_geom_angle
C1 S1 C4 89.14(11)
C11 O4 C13 117.5(2)
C8 C7 C6 120.3(2)
C8 C7 H7 119.9
C6 C7 H7 119.9
O4 C11 C10 124.7(2)
O4 C11 C6 115.5(2)
C10 C11 C6 119.8(2)
C7 C6 C11 119.0(2)
C7 C6 N2 123.0(2)
C11 C6 N2 117.87(19)
C5 N2 C6 119.9(2)
C2 C1 N1 125.7(2)
C2 C1 S1 115.04(17)
N1 C1 S1 119.23(18)
C9 C8 C7 120.0(2)
C9 C8 H8 120.0
C7 C8 H8 120.0
O1 N1 O2 124.6(2)
O1 N1 C1 117.6(2)
O2 N1 C1 117.8(2)
N2 C5 C4 121.3(2)
N2 C5 H5 119.3
C4 C5 H5 119.3
C8 C9 C10 120.9(2)
C8 C9 H9 119.5
C10 C9 H9 119.5
C3 C4 C5 127.9(2)
C3 C4 S1 112.20(18)
C5 C4 S1 119.86(17)
C11 C10 C9 119.9(2)
C11 C10 H10 120.0
C9 C10 H10 120.0
C4 C3 C2 113.2(2)
C4 C3 H3 123.4
C2 C3 H3 123.4
C1 C2 C3 110.4(2)
C1 C2 H2 124.8
C3 C2 H2 124.8
O4 C13 H13A 109.5
O4 C13 H13B 109.5
H13A C13 H13B 109.5
O4 C13 H13C 109.5
H13A C13 H13C 109.5
H13B C13 H13C 109.5

loop_
_geom_bond_atom_site_label_1
_geom_bond_atom_site_label_2
_geom_bond_distance
S1 C1 1.698(2)
S1 C4 1.725(2)
O4 C11 1.364(2)
O4 C13 1.408(3)
C7 C8 1.383(4)
C7 C6 1.391(3)
C7 H7 0.9300
C11 C10 1.378(3)
C11 C6 1.402(3)
C6 N2 1.414(3)
N2 C5 1.266(3)
C1 C2 1.348(3)
C1 N1 1.437(3)
O1 N1 1.224(3)
C8 C9 1.358(4)
C8 H8 0.9300
N1 O2 1.228(3)
C5 C4 1.447(3)
C5 H5 0.9300
C9 C10 1.383(3)
C9 H9 0.9300
C4 C3 1.356(3)
C10 H10 0.9300
C3 C2 1.397(3)
C3 H3 0.9300
C2 H2 0.9300
C13 H13A 0.9600
C13 H13B 0.9600
C13 H13C 0.9600

loop_
_geom_hbond_atom_site_label_D
_geom_hbond_atom_site_label_H
_geom_hbond_atom_site_label_A
_geom_hbond_site_symmetry_A
_geom_hbond_distance_DH
_geom_hbond_distance_HA
_geom_hbond_distance_DA
_geom_hbond_angle_DHA
C10 H10 <i>Cg</i>2 3_455 0.93 2.77 3.605(3) 149

loop_
_geom_torsion_atom_site_label_1
_geom_torsion_atom_site_label_2
_geom_torsion_atom_site_label_3
_geom_torsion_atom_site_label_4
_geom_torsion
C13 O4 C11 C10 6.3(4)
C13 O4 C11 C6 -175.0(2)
C8 C7 C6 C11 1.5(4)
C8 C7 C6 N2 176.9(2)
O4 C11 C6 C7 -179.7(2)
C10 C11 C6 C7 -1.0(3)
O4 C11 C6 N2 4.6(3)
C10 C11 C6 N2 -176.7(2)
C7 C6 N2 C5 33.7(4)
C11 C6 N2 C5 -150.8(2)
C4 S1 C1 C2 -0.4(2)
C4 S1 C1 N1 179.1(2)
C6 C7 C8 C9 -1.2(4)
C2 C1 N1 O1 -2.5(4)
S1 C1 N1 O1 178.03(18)
C2 C1 N1 O2 177.5(2)
S1 C1 N1 O2 -2.0(3)
C6 N2 C5 C4 -175.9(2)
C7 C8 C9 C10 0.4(4)
N2 C5 C4 C3 173.5(3)
N2 C5 C4 S1 -5.6(3)
C1 S1 C4 C3 0.1(2)
C1 S1 C4 C5 179.4(2)
O4 C11 C10 C9 178.8(2)
C6 C11 C10 C9 0.2(4)
C8 C9 C10 C11 0.1(4)
C5 C4 C3 C2 -179.0(2)
S1 C4 C3 C2 0.2(3)
N1 C1 C2 C3 -178.9(2)
S1 C1 C2 C3 0.6(3)
C4 C3 C2 C1 -0.5(3)
